data_7212462
loop_
_publ_author_name
'Lemmerer, Andreas'
'Bernstein, Joel'
'Kahlenberg, Volker'

_publ_section_title
;
 One-pot covalent and supramolecular synthesis of pharmaceutical
 co-crystals using the API isoniazid: a potential supramolecular reagent
;
_journal_issue 10
_journal_name_full CrystEngComm
_journal_page_first 2856
_journal_paper_doi 10.1039/c000473a
_journal_volume 12
_journal_year 2010
_chemical_formula_moiety 'C6 H10 O4, 2(C6 H7 N3 O)'
_chemical_formula_sum 'C18 H24 N6 O6'
_chemical_formula_weight 420.43
_chemical_name_common '(adipic acid).(isonicotinic acid hydrazide)2'
_chemical_name_systematic
;
(adipic acid).(isonicotinic acid hydrazide)2
;
_space_group_IT_number 14
_symmetry_cell_setting monoclinic
_symmetry_space_group_name_Hall '-P 2ybc'
_symmetry_space_group_name_H-M 'P 1 21/c 1'
_atom_sites_solution_hydrogens geom
_atom_sites_solution_primary direct
_atom_sites_solution_secondary difmap
_audit_conform_dict_location ftp://ftp.iucr.org/pub/cif_core.dic
_audit_conform_dict_name cif_core.dic
_audit_conform_dict_version 2.3
_audit_creation_date 2009-10-01T07:46:04-00:00
_audit_creation_method 'WinGX routine CIF_UPDATE'
_cell_angle_alpha 90
_cell_angle_beta 90.122(5)
_cell_angle_gamma 90
_cell_formula_units_Z 2
_cell_length_a 6.3361(4)
_cell_length_b 3.8795(2)
_cell_length_c 39.723(2)
_cell_measurement_reflns_used 2805
_cell_measurement_temperature 173(2)
_cell_measurement_theta_max 67.2154
_cell_measurement_theta_min 3.3356
_cell_volume 976.42(9)
_computing_cell_refinement
;
CrysAlisPro, Oxford Diffraction Ltd.,
Version 1.171.33.32 (release 27-01-2009 CrysAlis171 .NET)
(compiled Jan 27 2009,14:17:37)
;
_computing_data_collection
;
CrysAlisPro, Oxford Diffraction Ltd.,
Version 1.171.33.32 (release 27-01-2009 CrysAlis171 .NET)
(compiled Jan 27 2009,14:17:37)
;
_computing_data_reduction
;
CrysAlisPro, Oxford Diffraction Ltd.,
Version 1.171.33.32 (release 27-01-2009 CrysAlis171 .NET)
(compiled Jan 27 2009,14:17:37)
;
_computing_molecular_graphics
;
Ortep-3 for Windows (Farrugia, 1997) and DIAMOND (Brandenburg, 1999)
;
_computing_publication_material
;
WinGX publication routines (Farrugia, 1999) and PLATON (Spek, 2003)
;
_computing_structure_refinement 'SHELXL-97 (Sheldrick, 2008)'
_computing_structure_solution 'SHELXS-97 (Sheldrick, 2008)'
_diffrn_ambient_temperature 173(2)
_diffrn_detector_area_resol_mean 10.3822
_diffrn_measured_fraction_theta_full 0.996
_diffrn_measured_fraction_theta_max 0.996
_diffrn_measurement_device_type 'Goniometer Xcalibur, detector: Ruby (Gemini ult'
_diffrn_measurement_method '\w scans'
_diffrn_radiation_monochromator graphite
_diffrn_radiation_type CuK\a
_diffrn_radiation_wavelength 1.5418
_diffrn_reflns_av_R_equivalents 0.0264
_diffrn_reflns_av_unetI/netI 0.0185
_diffrn_reflns_limit_h_max 7
_diffrn_reflns_limit_h_min -7
_diffrn_reflns_limit_k_max 4
_diffrn_reflns_limit_k_min -4
_diffrn_reflns_limit_l_max 39
_diffrn_reflns_limit_l_min -47
_diffrn_reflns_number 4606
_diffrn_reflns_theta_full 66.95
_diffrn_reflns_theta_max 66.95
_diffrn_reflns_theta_min 4.45
_diffrn_standards_number 0
_exptl_absorpt_coefficient_mu 0.921
_exptl_absorpt_correction_T_max 0.89
_exptl_absorpt_correction_T_min 0.82
_exptl_absorpt_correction_type multi-scan
_exptl_absorpt_process_details
;
CrysAlis RED, Oxford Diffraction Ltd.,
Version 1.171.33.32 (release 27-01-2009 CrysAlis171 .NET)
(compiled Jan 27 2009,14:17:37)
Empirical absorption correction using spherical harmonics,
implemented in SCALE3 ABSPACK scaling algorithm.
;
_exptl_crystal_colour colourless
_exptl_crystal_density_diffrn 1.43
_exptl_crystal_density_method 'not measured'
_exptl_crystal_description block
_exptl_crystal_F_000 444
_exptl_crystal_size_max 0.24
_exptl_crystal_size_mid 0.18
_exptl_crystal_size_min 0.12
_refine_diff_density_max 0.185
_refine_diff_density_min -0.183
_refine_diff_density_rms 0.046
_refine_ls_extinction_coef 0.0071(11)
_refine_ls_extinction_expression Fc^*^=kFc[1+0.001xFc^2^\l^3^/sin(2\q)]^-1/4^
_refine_ls_extinction_method SHELXL
_refine_ls_goodness_of_fit_ref 1.055
_refine_ls_hydrogen_treatment mixed
_refine_ls_matrix_type full
_refine_ls_number_parameters 149
_refine_ls_number_reflns 1733
_refine_ls_number_restraints 0
_refine_ls_restrained_S_all 1.055
_refine_ls_R_factor_all 0.0389
_refine_ls_R_factor_gt 0.0358
_refine_ls_shift/su_max 0
_refine_ls_shift/su_mean 0
_refine_ls_structure_factor_coef Fsqd
_refine_ls_weighting_details 'calc w=1/[\s^2^(Fo^2^)+(0.0792P)^2^+0.1400P] where P=(Fo^2^+2Fc^2^)/3'
_refine_ls_weighting_scheme calc
_refine_ls_wR_factor_gt 0.1079
_refine_ls_wR_factor_ref 0.1105
_reflns_number_gt 1570
_reflns_number_total 1733
_reflns_threshold_expression >2sigma(I)
_cod_data_source_file c000473a.txt
_cod_data_source_block 4
_cod_depositor_comments
;
The following automatic conversions were performed:

'_symmetry_cell_setting' value 'Monoclinic' changed to 'monoclinic'
according to /home/saulius/struct/CIF-dictionaries/cif_core.dic
dictionary named 'cif_core.dic' version 2.4.2 from 2011-04-26.

Automatic conversion script
Id: cif_fix_values 1891 2012-01-12 08:04:46Z andrius 
;
_cod_original_sg_symbol_H-M P2(1)/c
_cod_database_code 7212462

loop_
_symmetry_equiv_pos_as_xyz
'x, y, z'
'-x, y+1/2, -z+1/2'
'-x, -y, -z'
'x, -y-1/2, z-1/2'

loop_
_atom_site_label
_atom_site_type_symbol
_atom_site_fract_x
_atom_site_fract_y
_atom_site_fract_z
_atom_site_U_iso_or_equiv
_atom_site_adp_type
_atom_site_occupancy
_atom_site_symmetry_multiplicity
_atom_site_calc_flag
_atom_site_refinement_flags
C1 C 0.7555(2) -0.0495(3) 0.16943(3) 0.0230(3) Uani 1 1 d .
C2 C 0.5520(2) 0.0689(4) 0.16330(3) 0.0292(3) Uani 1 1 d .
H2A H 0.4449 0.0443 0.1798 0.035 Uiso 1 1 calc R
C3 C 0.5086(2) 0.2234(4) 0.13264(3) 0.0295(3) Uani 1 1 d .
H3 H 0.3693 0.304 0.1286 0.035 Uiso 1 1 calc R
C5 C 0.8470(2) 0.1454(4) 0.11434(3) 0.0312(3) Uani 1 1 d .
H5 H 0.9505 0.1709 0.0972 0.037 Uiso 1 1 calc R
C6 C 0.9041(2) -0.0143(4) 0.14427(3) 0.0282(3) Uani 1 1 d .
H6 H 1.0436 -0.0982 0.1474 0.034 Uiso 1 1 calc R
C7 C 0.82308(19) -0.2145(3) 0.20207(3) 0.0221(3) Uani 1 1 d .
N1 N 0.68591(18) -0.1942(3) 0.22761(3) 0.0251(3) Uani 1 1 d .
N2 N 0.65258(18) 0.2646(3) 0.10859(3) 0.0284(3) Uani 1 1 d .
N3 N 0.72513(17) -0.3622(3) 0.25879(3) 0.0248(3) Uani 1 1 d .
O1 O 0.99532(14) -0.3597(2) 0.20489(2) 0.0284(3) Uani 1 1 d .
H1 H 0.563(3) -0.080(5) 0.2260(4) 0.043 Uiso 1 1 d .
H3A H 0.811(3) -0.219(5) 0.2717(4) 0.043 Uiso 1 1 d .
H3B H 0.802(3) -0.555(5) 0.2536(5) 0.043 Uiso 1 1 d .
C8 C 0.3313(2) 0.6984(3) 0.05345(3) 0.0248(3) Uani 1 1 d .
C9 C 0.2608(2) 0.8457(3) 0.02016(3) 0.0245(3) Uani 1 1 d .
H9A H 0.291 0.6744 0.0023 0.029 Uiso 1 1 calc R
H9B H 0.3466 1.053 0.0153 0.029 Uiso 1 1 calc R
C10 C 0.0293(2) 0.9442(3) 0.01789(3) 0.0246(3) Uani 1 1 d .
H10A H 0 1.1352 0.0337 0.03 Uiso 1 1 calc R
H10B H -0.0588 0.7447 0.0245 0.03 Uiso 1 1 calc R
O2 O 0.52900(15) 0.5867(3) 0.05194(2) 0.0327(3) Uani 1 1 d .
O3 O 0.22390(16) 0.6802(3) 0.07848(2) 0.0373(3) Uani 1 1 d .
H2 H 0.567(3) 0.478(6) 0.0730(5) 0.056 Uiso 1 1 d .

loop_
_atom_site_aniso_label
_atom_site_aniso_U_11
_atom_site_aniso_U_22
_atom_site_aniso_U_33
_atom_site_aniso_U_23
_atom_site_aniso_U_13
_atom_site_aniso_U_12
C1 0.0263(7) 0.0211(6) 0.0216(6) -0.0018(5) -0.0042(5) -0.0007(5)
C2 0.0257(7) 0.0379(7) 0.0239(6) 0.0023(5) -0.0008(5) 0.0023(5)
C3 0.0266(7) 0.0356(7) 0.0263(6) 0.0014(5) -0.0046(5) 0.0038(6)
C5 0.0313(7) 0.0381(7) 0.0241(6) 0.0030(5) 0.0009(5) 0.0034(6)
C6 0.0259(7) 0.0319(7) 0.0268(6) 0.0004(5) -0.0025(5) 0.0033(5)
C7 0.0238(7) 0.0200(6) 0.0226(6) -0.0020(4) -0.0045(5) -0.0009(5)
N1 0.0252(6) 0.0299(6) 0.0203(5) 0.0039(4) -0.0035(4) 0.0029(5)
N2 0.0320(6) 0.0306(6) 0.0227(5) 0.0006(4) -0.0041(4) 0.0015(5)
N3 0.0267(6) 0.0280(6) 0.0198(5) 0.0027(4) -0.0046(4) -0.0017(4)
O1 0.0254(5) 0.0332(5) 0.0266(5) 0.0014(3) -0.0038(4) 0.0056(4)
C8 0.0273(7) 0.0233(6) 0.0238(6) -0.0008(5) -0.0030(5) 0.0002(5)
C9 0.0267(7) 0.0248(6) 0.0220(6) 0.0021(5) -0.0014(5) 0.0005(5)
C10 0.0267(7) 0.0243(6) 0.0229(7) 0.0024(5) -0.0010(5) 0.0007(5)
O2 0.0275(5) 0.0467(6) 0.0239(5) 0.0059(4) -0.0024(4) 0.0095(4)
O3 0.0338(6) 0.0531(7) 0.0251(5) 0.0084(4) 0.0019(4) 0.0096(5)

loop_
_atom_type_symbol
_atom_type_description
_atom_type_scat_dispersion_real
_atom_type_scat_dispersion_imag
_atom_type_scat_source
C C 0.0181 0.0091 'International Tables Vol C Tables 4.2.6.8 and 6.1.1.4'
H H 0 0 'International Tables Vol C Tables 4.2.6.8 and 6.1.1.4'
N N 0.0311 0.018 'International Tables Vol C Tables 4.2.6.8 and 6.1.1.4'
O O 0.0492 0.0322 'International Tables Vol C Tables 4.2.6.8 and 6.1.1.4'

loop_
_geom_angle_atom_site_label_1
_geom_angle_atom_site_label_2
_geom_angle_atom_site_label_3
_geom_angle
_geom_angle_site_symmetry_1
_geom_angle_site_symmetry_3
C6 C1 C2 118.28(11) . .
C6 C1 C7 118.15(11) . .
C2 C1 C7 123.57(12) . .
C3 C2 C1 118.69(12) . .
C3 C2 H2A 120.7 . .
C1 C2 H2A 120.7 . .
N2 C3 C2 123.20(12) . .
N2 C3 H3 118.4 . .
C2 C3 H3 118.4 . .
N2 C5 C6 122.68(13) . .
N2 C5 H5 118.7 . .
C6 C5 H5 118.7 . .
C1 C6 C5 119.16(12) . .
C1 C6 H6 120.4 . .
C5 C6 H6 120.4 . .
O1 C7 N1 122.25(11) . .
O1 C7 C1 121.46(11) . .
N1 C7 C1 116.29(11) . .
C7 N1 N3 121.37(10) . .
C7 N1 H1 122.6(11) . .
N3 N1 H1 116.0(12) . .
C3 N2 C5 117.96(11) . .
N1 N3 H3A 107.8(12) . .
N1 N3 H3B 105.6(12) . .
H3A N3 H3B 107.3(16) . .
O3 C8 O2 123.50(11) . .
O3 C8 C9 125.26(12) . .
O2 C8 C9 111.23(11) . .
C8 C9 C10 115.60(10) . .
C8 C9 H9A 108.4 . .
C10 C9 H9A 108.4 . .
C8 C9 H9B 108.4 . .
C10 C9 H9B 108.4 . .
H9A C9 H9B 107.4 . .
C9 C10 C10 111.00(13) . 3_575
C9 C10 H10A 109.4 . .
C10 C10 H10A 109.4 3_575 .
C9 C10 H10B 109.4 . .
C10 C10 H10B 109.4 3_575 .
H10A C10 H10B 108 . .
C8 O2 H2 109.5(12) . .

loop_
_geom_bond_atom_site_label_1
_geom_bond_atom_site_label_2
_geom_bond_distance
_geom_bond_site_symmetry_2
C1 C6 1.3813(19) .
C1 C2 1.3898(19) .
C1 C7 1.5070(16) .
C2 C3 1.3843(18) .
C2 H2A 0.95 .
C3 N2 1.3322(18) .
C3 H3 0.95 .
C5 N2 1.3351(18) .
C5 C6 1.3878(18) .
C5 H5 0.95 .
C6 H6 0.95 .
C7 O1 1.2330(16) .
C7 N1 1.3397(17) .
N1 N3 1.4211(14) .
N1 H1 0.90(2) .
N3 H3A 0.93(2) .
N3 H3B 0.92(2) .
C8 O3 1.2082(17) .
C8 O2 1.3267(17) .
C8 C9 1.5077(16) .
C9 C10 1.5182(18) .
C9 H9A 0.99 .
C9 H9B 0.99 .
C10 C10 1.531(2) 3_575
C10 H10A 0.99 .
C10 H10B 0.99 .
O2 H2 0.97(2) .

loop_
_geom_hbond_atom_site_label_D
_geom_hbond_atom_site_label_H
_geom_hbond_atom_site_label_A
_geom_hbond_distance_DH
_geom_hbond_distance_HA
_geom_hbond_distance_DA
_geom_hbond_angle_DHA
_geom_hbond_site_symmetry_A
O2 H2 N2 0.96(2) 1.73(2) 2.689(1) 175(2) .
C3 H3 O3 0.95 2.63 3.3178(16) 129 .
N1 H1 N3 0.89(2) 2.11(2) 2.956(2) 159(2) 2_655
N3 H3A O1 0.93(2) 2.08(2) 3.001(1) 173(2) 2_755
N3 H3B O1 0.91(2) 2.40(2) 2.989(1) 122(1) 2_745

loop_
_geom_torsion_atom_site_label_1
_geom_torsion_atom_site_label_2
_geom_torsion_atom_site_label_3
_geom_torsion_atom_site_label_4
_geom_torsion
_geom_torsion_site_symmetry_4
C6 C1 C2 C3 -1.44(19) .
C7 C1 C2 C3 178.59(12) .
C1 C2 C3 N2 0.0(2) .
C2 C1 C6 C5 1.75(19) .
C7 C1 C6 C5 -178.27(12) .
N2 C5 C6 C1 -0.7(2) .
C6 C1 C7 O1 -10.41(17) .
C2 C1 C7 O1 169.56(12) .
C6 C1 C7 N1 169.58(11) .
C2 C1 C7 N1 -10.45(18) .
O1 C7 N1 N3 -4.78(18) .
C1 C7 N1 N3 175.23(10) .
C2 C3 N2 C5 1.1(2) .
C6 C5 N2 C3 -0.8(2) .
O3 C8 C9 C10 -6.22(19) .
O2 C8 C9 C10 173.37(11) .
C8 C9 C10 C10 -174.29(12) 3_575
